data_1551980
loop_
_publ_author_name
'Joseph A. B. Abdalla'
'Alexa Caise'
'Christian P. Sindlinger'
'Remi Tirfoin'
'Amber L. Thompson'
'Alison J. Edwards'
'Simon Aldridge'

_publ_section_title
;
 Structural snapshots of concerted double E-H bond activation at a
 transition metal centre
;
_journal_name_full 'Nature Chemistry'
_journal_page_first 1256
_journal_page_last 1262
_journal_paper_doi 10.1038/nchem.2792
_journal_volume 9
_journal_year 2017
_chemical_absolute_configuration .
_chemical_compound_source .
_chemical_formula_moiety 'C55 H91 Ga N2 P2 Rh, C16 Al F36 O4'
_chemical_formula_sum 'C71 H91 Al F36 Ga N2 O4 P2 Rh'
_chemical_formula_weight 1982.00
_space_group_IT_number 2
_space_group_name_Hall '-P 1'
_space_group_name_H-M_alt 'P -1'
_symmetry_cell_setting triclinic
_symmetry_space_group_name_Hall '-P 1'
_symmetry_space_group_name_H-M 'P -1'
_atom_sites_solution_hydrogens difmap
_atom_sites_solution_primary other
_cell_angle_alpha 87.3183(14)
_cell_angle_beta 84.9976(15)
_cell_angle_gamma 88.3665(15)
_cell_formula_units_Z 2
_cell_length_a 11.0613(2)
_cell_length_b 18.6711(3)
_cell_length_c 20.1393(4)
_cell_measurement_reflns_used 32893
_cell_measurement_temperature 150
_cell_measurement_theta_max 76
_cell_measurement_theta_min 3
_cell_volume 4137.67(13)
_computing_cell_refinement 'CrysAlisPro, (Agilent, 2011)'
_computing_data_collection 'SuperNova, (Oxford Diffraction, 2010)'
_computing_data_reduction 'CrysAlisPro, (Agilent, 2011)'
_computing_molecular_graphics 'CAMERON (Watkin et al., 1996)'
_computing_publication_material 'CRYSTALS (Betteridge et al., 2003)'
_computing_structure_refinement 'CRYSTALS (Betteridge et al., 2003)'
_computing_structure_solution 'Superflip (Palatinus & Chapuis, 2007)'
_diffrn_ambient_temperature 150
_diffrn_measured_fraction_theta_full 0.996
_diffrn_measured_fraction_theta_max 0.996
_diffrn_measurement_device Area
_diffrn_measurement_device_type 'Oxford Diffraction SuperNova'
_diffrn_measurement_method \w
_diffrn_radiation_monochromator graphite
_diffrn_radiation_type 'Cu K\a'
_diffrn_radiation_wavelength 1.54180
_diffrn_reflns_av_R_equivalents 0.031
_diffrn_reflns_limit_h_max 13
_diffrn_reflns_limit_h_min -13
_diffrn_reflns_limit_k_max 23
_diffrn_reflns_limit_k_min -22
_diffrn_reflns_limit_l_max 22
_diffrn_reflns_limit_l_min -25
_diffrn_reflns_number 67656
_diffrn_reflns_theta_full 76.597
_diffrn_reflns_theta_max 76.597
_diffrn_reflns_theta_min 3.165
_diffrn_standards_decay_% .
_diffrn_standards_interval_count .
_diffrn_standards_interval_time .
_diffrn_standards_number 0
_exptl_absorpt_coefficient_mu 3.645
_exptl_absorpt_correction_T_max 0.69
_exptl_absorpt_correction_T_min 0.56
_exptl_absorpt_correction_type multi-scan
_exptl_absorpt_process_details 'CrysAlisPro, (Agilent, 2011)'
_exptl_crystal_colour clear_intense_orange
_exptl_crystal_density_diffrn 1.591
_exptl_crystal_density_meas ?
_exptl_crystal_density_method 'not measured'
_exptl_crystal_description block
_exptl_crystal_F_000 2012.000
_exptl_crystal_size_max 0.19
_exptl_crystal_size_mid 0.16
_exptl_crystal_size_min 0.10
_refine_diff_density_max 1.35
_refine_diff_density_min -1.35
_refine_ls_extinction_method None
_refine_ls_goodness_of_fit_ref 0.9245
_refine_ls_hydrogen_treatment mixed
_refine_ls_matrix_type full
_refine_ls_number_parameters 1338
_refine_ls_number_reflns 17247
_refine_ls_number_restraints 2439
_refine_ls_R_factor_all 0.0611
_refine_ls_R_factor_gt 0.0590
_refine_ls_shift/su_max 0.0117908
_refine_ls_shift/su_mean 0.0003686
_refine_ls_structure_factor_coef Fsqd
_refine_ls_weighting_details
;
 Method, part 1, Chebychev polynomial, (Watkin, 1994, Prince, 1982)
 [weight] = 1.0/[A~0~*T~0~(x)+A~1~*T~1~(x) ... +A~n-1~]*T~n-1~(x)]
 where A~i~ are the Chebychev coefficients listed below and x= Fcalc/Fmax
 Method = Robust Weighting (Prince, 1982)
 W = [weight] * [1-(deltaF/6*sigmaF)^2^]^2^
 A~i~ are:
 0.322E+04 0.535E+04 0.330E+04 0.138E+04 353.
;
_refine_ls_weighting_scheme calc
_refine_ls_wR_factor_all 0.1451
_refine_ls_wR_factor_gt 0.1427
_refine_ls_wR_factor_ref 0.1451
_reflns_limit_h_max 13
_reflns_limit_h_min -13
_reflns_limit_k_max 23
_reflns_limit_k_min -23
_reflns_limit_l_max 25
_reflns_limit_l_min 0
_reflns_number_gt 16322
_reflns_number_total 17313
_reflns_threshold_expression I>2.0\s(I)
_oxford_diffrn_Wilson_B_factor 1.55
_oxford_diffrn_Wilson_scale 0.12
_oxford_refine_ls_r_factor_ref 0.0611
_oxford_refine_ls_scale 3.27(2)
_oxford_reflns_number_all 17247
_oxford_reflns_threshold_expression_ref I>-3.0\s(I)
_cod_data_source_file 1000003.cif
_cod_data_source_block PCOD1000003
_cod_depositor_comments
;
The following automatic conversions were performed:

data item '_atom_sites_solution_primary' value 'Other' was changed to
'other' in accordance with the built-in table derived from the CIF
Core dictionary named 'cif_core.dic' version 2.4.5 last updated on
2014-11-21.

data item '_exptl_crystal_density_meas' value 'not measured' was
changed to '?' -- the value is perceived as not measured.

Automatic conversion script
Id: cif_fix_values 6909 2019-04-08 15:41:33Z antanas 
;
_cod_original_sg_symbol_H-M 'P -1 '
_cod_database_code 1551980

loop_
_symmetry_equiv_pos_as_xyz
x,y,z
-x,-y,-z

loop_
_atom_site_label
_atom_site_type_symbol
_atom_site_fract_x
_atom_site_fract_y
_atom_site_fract_z
_atom_site_U_iso_or_equiv
_atom_site_occupancy
_atom_site_adp_type
_atom_site_refinement_flags_posn
_atom_site_refinement_flags_adp
_atom_site_refinement_flags_occupancy
_atom_site_disorder_assembly
_atom_site_disorder_group
_atom_site_attached_hydrogens
Rh1 Rh 0.95152(2) 0.289529(13) 0.236113(12) 0.0179 1.0000 Uani D . . . . .
Ga1 Ga 0.95056(4) 0.16431(2) 0.23503(2) 0.0183 1.0000 Uani . . . . . .
N1 N 0.9555(3) 0.09006(16) 0.30465(15) 0.0227 1.0000 Uani . . . . . .
N2 N 0.9448(3) 0.10076(16) 0.16275(15) 0.0212 1.0000 Uani . . . . . .
C1 C 0.9625(5) -0.0335(2) 0.3528(2) 0.0389 1.0000 Uani . . . . . .
C2 C 0.9554(4) 0.0197(2) 0.29484(19) 0.0261 1.0000 Uani . . . . . .
C3 C 0.9495(4) -0.0082(2) 0.2319(2) 0.0279 1.0000 Uani . . . . . .
C4 C 0.9439(4) 0.0288(2) 0.17101(19) 0.0257 1.0000 Uani . . . . . .
C5 C 0.9367(5) -0.0155(2) 0.1108(2) 0.0420 1.0000 Uani . . . . . .
C11 C 0.9499(4) 0.1120(2) 0.37322(18) 0.0260 1.0000 Uani . . . . . .
C12 C 1.0577(5) 0.1183(2) 0.4039(2) 0.0332 1.0000 Uani . . . . . .
C13 C 1.0483(6) 0.1379(2) 0.4702(2) 0.0432 1.0000 Uani . . . . . .
C14 C 0.9372(6) 0.1507(3) 0.5042(2) 0.0487 1.0000 Uani . . . . . .
C15 C 0.8325(6) 0.1439(3) 0.4732(2) 0.0458 1.0000 Uani . . . . . .
C16 C 0.8360(5) 0.1240(2) 0.4072(2) 0.0350 1.0000 Uani . . . . . .
C17 C 1.1814(5) 0.1049(3) 0.3668(3) 0.0426 1.0000 Uani . . . . . .
C18 C 0.7176(5) 0.1129(3) 0.3762(3) 0.0467 1.0000 Uani . . . . . .
C21 C 0.9472(4) 0.13144(19) 0.09505(18) 0.0218 1.0000 Uani . . . . . .
C22 C 0.8374(4) 0.1541(2) 0.0695(2) 0.0265 1.0000 Uani . . . . . .
C23 C 0.8425(4) 0.1811(2) 0.0037(2) 0.0322 1.0000 Uani . . . . . .
C24 C 0.9514(5) 0.1865(2) -0.0350(2) 0.0344 1.0000 Uani . . . . . .
C25 C 1.0578(4) 0.1646(2) -0.0087(2) 0.0304 1.0000 Uani . . . . . .
C26 C 1.0589(4) 0.1359(2) 0.05639(19) 0.0247 1.0000 Uani . . . . . .
C27 C 0.7170(4) 0.1494(2) 0.1115(2) 0.0336 1.0000 Uani . . . . . .
C28 C 1.1783(4) 0.1107(2) 0.0830(2) 0.0280 1.0000 Uani . . . . . .
C31 C 1.2371(6) 0.1753(4) 0.3414(4) 0.0724 1.0000 Uani . . . . . .
C32 C 1.2674(7) 0.0605(4) 0.4091(4) 0.0721 1.0000 Uani . . . . . .
C33 C 0.6376(5) 0.1809(3) 0.3748(4) 0.0581 1.0000 Uani . . . . . .
C34 C 0.6469(7) 0.0515(3) 0.4137(5) 0.0795 1.0000 Uani . . . . . .
C35 C 0.6836(5) 0.2211(3) 0.1432(3) 0.0483 1.0000 Uani . . . . . .
C36 C 0.6131(5) 0.1266(3) 0.0723(3) 0.0504 1.0000 Uani . . . . . .
C37 C 1.2514(4) 0.1741(3) 0.1002(3) 0.0461 1.0000 Uani . . . . . .
C38 C 1.2544(5) 0.0643(3) 0.0337(3) 0.0539 1.0000 Uani . . . . . .
P1 P 0.90398(8) 0.37835(5) 0.31039(4) 0.0173 1.0000 Uani . . . . . .
P2 P 1.04386(8) 0.37959(5) 0.17097(4) 0.0179 1.0000 Uani . . . . . .
C51 C 0.9191(3) 0.46586(19) 0.26495(18) 0.0227 1.0000 Uani . . . . . .
C52 C 1.0314(3) 0.46444(19) 0.21503(18) 0.0231 1.0000 Uani . . . . . .
C61 C 0.7546(3) 0.3856(2) 0.35813(18) 0.0212 1.0000 Uani . . . . . .
C62 C 0.7368(4) 0.4533(2) 0.3987(2) 0.0273 1.0000 Uani . . . . . .
C63 C 0.6139(4) 0.4540(3) 0.4396(2) 0.0348 1.0000 Uani . . . . . .
C64 C 0.5106(4) 0.4478(3) 0.3955(3) 0.0426 1.0000 Uani . . . . . .
C65 C 0.5282(4) 0.3810(3) 0.3540(2) 0.0374 1.0000 Uani . . . . . .
C66 C 0.6511(4) 0.3806(2) 0.3126(2) 0.0281 1.0000 Uani . . . . . .
C71 C 1.0208(3) 0.3771(2) 0.37153(18) 0.0231 1.0000 Uani . . . . . .
C72 C 1.0608(4) 0.4504(2) 0.3918(2) 0.0293 1.0000 Uani . . . . . .
C73 C 1.1608(4) 0.4421(3) 0.4393(2) 0.0391 1.0000 Uani . . . . . .
C74 C 1.1208(5) 0.3957(3) 0.5006(2) 0.0434 1.0000 Uani . . . . . .
C75 C 1.0834(5) 0.3220(3) 0.4809(3) 0.0426 1.0000 Uani . . . . . .
C76 C 0.9835(4) 0.3287(2) 0.4333(2) 0.0307 1.0000 Uani . . . . . .
C81 C 0.9792(3) 0.40483(19) 0.09164(18) 0.0214 1.0000 Uani . . . . . .
C82 C 0.8427(4) 0.4208(2) 0.1037(2) 0.0287 1.0000 Uani . . . . . .
C83 C 0.7862(4) 0.4434(2) 0.0393(2) 0.0323 1.0000 Uani . . . . . .
C84 C 0.8130(4) 0.3885(2) -0.0138(2) 0.0335 1.0000 Uani . . . . . .
C85 C 0.9488(4) 0.3735(2) -0.0260(2) 0.0311 1.0000 Uani . . . . . .
C86 C 1.0044(4) 0.3489(2) 0.03850(18) 0.0259 1.0000 Uani . . . . . .
C91 C 1.2086(3) 0.3675(2) 0.14938(18) 0.0220 1.0000 Uani . . . . . .
C92 C 1.2732(4) 0.4329(2) 0.1163(2) 0.0297 1.0000 Uani . . . . . .
C93 C 1.4075(4) 0.4160(3) 0.0991(2) 0.0365 1.0000 Uani . . . . . .
C94 C 1.4699(4) 0.3880(3) 0.1602(2) 0.0349 1.0000 Uani . . . . . .
C95 C 1.4053(4) 0.3223(2) 0.1921(2) 0.0317 1.0000 Uani . . . . . .
C96 C 1.2712(4) 0.3390(2) 0.2110(2) 0.0267 1.0000 Uani . . . . . .
Al1 Al 0.46563(10) 0.75772(6) 0.25530(5) 0.0199 1.0000 Uani . . . . . .
O1 O 0.5234(4) 0.7444(2) 0.3310(2) 0.0592 1.0000 Uani . . . . . .
C111 C 0.5816(4) 0.7640(3) 0.3817(2) 0.0357 1.0000 Uani . . . . . .
C112 C 0.7204(6) 0.7636(4) 0.3658(3) 0.0635 1.0000 Uani . . . . . .
C113 C 0.5505(6) 0.7098(4) 0.4413(3) 0.0658 1.0000 Uani . . . . . .
C114 C 0.5377(6) 0.8403(3) 0.4025(3) 0.0535 1.0000 Uani . . . . . .
F11 F 0.7452(4) 0.7916(3) 0.3042(2) 0.1020 1.0000 Uani . . . . . .
F12 F 0.7657(4) 0.6966(3) 0.3648(2) 0.0879 1.0000 Uani . . . . . .
F13 F 0.7773(4) 0.7968(3) 0.4089(3) 0.1143 1.0000 Uani . . . . . .
F14 F 0.5584(5) 0.6441(2) 0.4234(3) 0.0923 1.0000 Uani . . . . . .
F15 F 0.4380(4) 0.7236(3) 0.4698(2) 0.0870 1.0000 Uani . . . . . .
F16 F 0.6221(4) 0.7141(3) 0.49051(18) 0.1000 1.0000 Uani . . . . . .
F17 F 0.5918(4) 0.8900(2) 0.3623(2) 0.0794 1.0000 Uani . . . . . .
F18 F 0.5628(5) 0.8532(3) 0.4645(2) 0.1026 1.0000 Uani . . . . . .
F19 F 0.4211(4) 0.8500(2) 0.3989(2) 0.0707 1.0000 Uani . . . . . .
O2 O 0.3292(2) 0.71940(15) 0.26167(16) 0.0529 1.0000 Uani D . . . . .
C121 C 0.21177(19) 0.70758(12) 0.27958(12) 0.0592 1.0000 Uani D . . . . .
C122 C 0.2009(3) 0.66072(16) 0.34477(17) 0.1024 0.916(4) Uani D . P 1 1 .
C123 C 0.1577(3) 0.66873(18) 0.22372(18) 0.0987 0.916(4) Uani D . P 1 1 .
C124 C 0.1425(2) 0.78151(13) 0.29078(14) 0.0643 0.916(4) Uani D . P 1 1 .
C125 C 0.1900(5) 0.7064(11) 0.3568(3) 0.084(5) 0.084(4) Uiso D . P 1 2 .
C126 C 0.1781(6) 0.6343(6) 0.2538(9) 0.077(5) 0.084(4) Uiso D . P 1 2 .
C127 C 0.1334(4) 0.7686(7) 0.2485(9) 0.084(5) 0.084(4) Uiso D . P 1 2 .
F21 F 0.2164(6) 0.7012(3) 0.3970(2) 0.1460 0.916(4) Uani D . P 1 1 .
F22 F 0.2843(5) 0.6092(3) 0.3420(2) 0.1555 0.916(4) Uani D . P 1 1 .
F23 F 0.0919(4) 0.6319(3) 0.3534(3) 0.1631 0.916(4) Uani D . P 1 1 .
F24 F 0.1980(4) 0.6021(2) 0.2231(3) 0.1412 0.916(4) Uani D . P 1 1 .
F25 F 0.1895(6) 0.7012(3) 0.1653(2) 0.1572 0.916(4) Uani D . P 1 1 .
F26 F 0.0378(4) 0.6696(3) 0.2338(3) 0.1656 0.916(4) Uani D . P 1 1 .
F27 F 0.0352(3) 0.77057(18) 0.3245(2) 0.0968 0.916(4) Uani D . P 1 1 .
F28 F 0.1255(4) 0.8145(2) 0.2322(2) 0.1113 0.916(4) Uani D . P 1 1 .
F29 F 0.2050(3) 0.82178(17) 0.3243(2) 0.0749 0.916(4) Uani D . P 1 1 .
F121 F 0.241(4) 0.762(2) 0.3799(8) 0.119(5) 0.084(4) Uiso D . P 1 2 .
F122 F 0.238(4) 0.6466(19) 0.3829(8) 0.124(5) 0.084(4) Uiso D . P 1 2 .
F123 F 0.0718(8) 0.709(3) 0.3749(4) 0.123(5) 0.084(4) Uiso D . P 1 2 .
F124 F 0.249(3) 0.5826(5) 0.278(2) 0.114(5) 0.084(4) Uiso D . P 1 2 .
F125 F 0.192(4) 0.6361(17) 0.1878(10) 0.110(5) 0.084(4) Uiso D . P 1 2 .
F126 F 0.0631(14) 0.6203(12) 0.274(2) 0.111(5) 0.084(4) Uiso D . P 1 2 .
F127 F 0.0168(7) 0.7577(16) 0.266(2) 0.123(5) 0.084(4) Uiso D . P 1 2 .
F128 F 0.152(3) 0.770(2) 0.1825(9) 0.126(5) 0.084(4) Uiso D . P 1 2 .
F129 F 0.163(3) 0.8313(5) 0.270(2) 0.121(5) 0.084(4) Uiso D . P 1 2 .
O3 O 0.4523(3) 0.84771(13) 0.23665(13) 0.0485 1.0000 Uani D . . . . .
C131 C 0.4697(2) 0.90534(10) 0.19329(10) 0.0631 1.0000 Uani D . . . . .
C132 C 0.3729(3) 0.96451(15) 0.21196(15) 0.0776 0.633(5) Uani D . P 2 1 .
C133 C 0.6002(4) 0.93440(17) 0.19792(18) 0.0864 0.633(5) Uani D . P 2 1 .
C134 C 0.4569(3) 0.88200(15) 0.12153(15) 0.0797 0.633(5) Uani D . P 2 1 .
C135 C 0.4153(4) 0.97375(19) 0.22714(17) 0.0607 0.367(5) Uani D . P 2 2 .
C136 C 0.6077(4) 0.9139(2) 0.1749(2) 0.0762 0.367(5) Uani D . P 2 2 .
C137 C 0.4052(4) 0.89312(18) 0.1293(2) 0.0788 0.367(5) Uani D . P 2 2 .
F31 F 0.4072(5) 1.0272(3) 0.1834(3) 0.0965 0.633(5) Uani D . P 2 1 .
F32 F 0.3600(6) 0.9701(3) 0.2778(3) 0.1026 0.633(5) Uani D . P 2 1 .
F33 F 0.2680(5) 0.9480(3) 0.1912(4) 0.1194 0.633(5) Uani D . P 2 1 .
F34 F 0.6013(5) 0.9731(4) 0.2511(3) 0.1284 0.633(5) Uani D . P 2 1 .
F35 F 0.6330(5) 0.9755(3) 0.1432(3) 0.1223 0.633(5) Uani D . P 2 1 .
F36 F 0.6791(5) 0.8800(3) 0.2025(4) 0.1020 0.633(5) Uani D . P 2 1 .
F37 F 0.4363(6) 0.9396(3) 0.0818(2) 0.1307 0.633(5) Uani D . P 2 1 .
F38 F 0.5592(5) 0.8484(2) 0.09797(19) 0.0763 0.633(5) Uani D . P 2 1 .
F39 F 0.3641(6) 0.8374(3) 0.1217(2) 0.1099 0.633(5) Uani D . P 2 1 .
F131 F 0.3929(8) 1.0246(3) 0.1807(3) 0.0637 0.367(5) Uani D . P 2 2 .
F132 F 0.4922(8) 0.9978(4) 0.2663(4) 0.0780 0.367(5) Uani D . P 2 2 .
F133 F 0.3117(8) 0.9581(3) 0.2633(5) 0.0732 0.367(5) Uani D . P 2 2 .
F134 F 0.6666(5) 0.9052(6) 0.2292(4) 0.0993 0.367(5) Uani D . P 2 2 .
F135 F 0.6285(5) 0.9788(4) 0.1474(5) 0.1127 0.367(5) Uani D . P 2 2 .
F136 F 0.6476(6) 0.8656(4) 0.1323(5) 0.0997 0.367(5) Uani D . P 2 2 .
F137 F 0.4562(8) 0.9339(5) 0.0777(3) 0.0800 0.367(5) Uani D . P 2 2 .
F138 F 0.4161(10) 0.8248(4) 0.1145(4) 0.0944 0.367(5) Uani D . P 2 2 .
F139 F 0.2876(6) 0.9111(6) 0.1393(4) 0.1099 0.367(5) Uani D . P 2 2 .
O4 O 0.5567(2) 0.71908(13) 0.19314(12) 0.0399 1.0000 Uani D . . . . .
C141 C 0.60920(19) 0.66070(10) 0.16331(10) 0.0510 1.0000 Uani D . . . . .
C142 C 0.5837(4) 0.66415(17) 0.08942(17) 0.0832 0.600(6) Uani D . P 3 1 .
C143 C 0.7484(3) 0.66098(16) 0.16921(19) 0.0772 0.600(6) Uani D . P 3 1 .
C144 C 0.5548(3) 0.59112(15) 0.19881(16) 0.0579 0.600(6) Uani D . P 3 1 .
C145 C 0.5237(4) 0.63407(19) 0.1125(2) 0.0697 0.400(6) Uani D . P 3 2 .
C146 C 0.7320(4) 0.68176(17) 0.1266(2) 0.0745 0.400(6) Uani D . P 3 2 .
C147 C 0.6293(4) 0.60033(18) 0.21755(17) 0.0568 0.400(6) Uani D . P 3 2 .
F41 F 0.6076(8) 0.6011(3) 0.0637(2) 0.1373 0.600(6) Uani D . P 3 1 .
F42 F 0.6528(8) 0.7125(4) 0.0561(2) 0.1078 0.600(6) Uani D . P 3 1 .
F43 F 0.4677(6) 0.6821(4) 0.0838(2) 0.1239 0.600(6) Uani D . P 3 1 .
F44 F 0.8034(4) 0.6132(4) 0.1302(4) 0.1321 0.600(6) Uani D . P 3 1 .
F45 F 0.7716(4) 0.6449(4) 0.2320(3) 0.1119 0.600(6) Uani D . P 3 1 .
F46 F 0.7905(4) 0.7252(3) 0.1512(4) 0.1128 0.600(6) Uani D . P 3 1 .
F47 F 0.6272(5) 0.5343(2) 0.1834(3) 0.0470 0.600(6) Uani D . P 3 1 .
F48 F 0.4466(5) 0.5809(2) 0.1793(4) 0.0930 0.600(6) Uani D . P 3 1 .
F49 F 0.5457(7) 0.5973(2) 0.2640(3) 0.0910 0.600(6) Uani D . P 3 1 .
F141 F 0.5818(7) 0.5864(5) 0.0745(4) 0.1071 0.400(6) Uani D . P 3 2 .
F142 F 0.4876(9) 0.6890(4) 0.0742(4) 0.1142 0.400(6) Uani D . P 3 2 .
F143 F 0.4267(7) 0.6039(5) 0.1452(3) 0.0900 0.400(6) Uani D . P 3 2 .
F144 F 0.7975(6) 0.6233(3) 0.1116(5) 0.1249 0.400(6) Uani D . P 3 2 .
F145 F 0.7925(6) 0.7210(5) 0.1653(4) 0.1136 0.400(6) Uani D . P 3 2 .
F146 F 0.7138(6) 0.7195(5) 0.0709(4) 0.0796 0.400(6) Uani D . P 3 2 .
F147 F 0.6517(8) 0.5377(3) 0.1887(3) 0.0588 0.400(6) Uani D . P 3 2 .
F148 F 0.5312(7) 0.5949(4) 0.2597(4) 0.0829 0.400(6) Uani D . P 3 2 .
F149 F 0.7226(8) 0.6155(3) 0.2507(4) 0.0720 0.400(6) Uani D . P 3 2 .
H11 H 0.9615 -0.0808 0.3373 0.0466 1.0000 Uiso R . . . . .
H12 H 1.0355 -0.0273 0.3732 0.0466 1.0000 Uiso R . . . . .
H13 H 0.8949 -0.0262 0.3844 0.0466 1.0000 Uiso R . . . . .
H31 H 0.9497 -0.0591 0.2308 0.0330 1.0000 Uiso R . . . . .
H51 H 0.9332 0.0154 0.0722 0.0495 1.0000 Uiso R . . . . .
H52 H 1.0065 -0.0462 0.1056 0.0495 1.0000 Uiso R . . . . .
H53 H 0.8659 -0.0435 0.1167 0.0495 1.0000 Uiso R . . . . .
H131 H 1.1201 0.1424 0.4923 0.0519 1.0000 Uiso R . . . . .
H141 H 0.9327 0.1647 0.5491 0.0586 1.0000 Uiso R . . . . .
H151 H 0.7564 0.1526 0.4975 0.0542 1.0000 Uiso R . . . . .
H171 H 1.1692 0.0776 0.3294 0.0503 1.0000 Uiso R . . . . .
H181 H 0.7369 0.0995 0.3316 0.0556 1.0000 Uiso R . . . . .
H231 H 0.7696 0.1966 -0.0148 0.0390 1.0000 Uiso R . . . . .
H241 H 0.9527 0.2051 -0.0798 0.0405 1.0000 Uiso R . . . . .
H251 H 1.1323 0.1693 -0.0356 0.0361 1.0000 Uiso R . . . . .
H271 H 0.7259 0.1145 0.1468 0.0400 1.0000 Uiso R . . . . .
H281 H 1.1599 0.0821 0.1226 0.0329 1.0000 Uiso R . . . . .
H311 H 1.3143 0.1657 0.3186 0.0901 1.0000 Uiso R . . . . .
H312 H 1.2464 0.2052 0.3775 0.0901 1.0000 Uiso R . . . . .
H313 H 1.1857 0.1990 0.3114 0.0901 1.0000 Uiso R . . . . .
H321 H 1.3434 0.0535 0.3842 0.0848 1.0000 Uiso R . . . . .
H322 H 1.2788 0.0853 0.4481 0.0848 1.0000 Uiso R . . . . .
H323 H 1.2329 0.0152 0.4214 0.0848 1.0000 Uiso R . . . . .
H331 H 0.5650 0.1712 0.3553 0.0683 1.0000 Uiso R . . . . .
H332 H 0.6183 0.1958 0.4190 0.0683 1.0000 Uiso R . . . . .
H333 H 0.6796 0.2179 0.3491 0.0683 1.0000 Uiso R . . . . .
H341 H 0.5735 0.0451 0.3938 0.0954 1.0000 Uiso R . . . . .
H342 H 0.6289 0.0631 0.4590 0.0954 1.0000 Uiso R . . . . .
H343 H 0.6948 0.0084 0.4117 0.0954 1.0000 Uiso R . . . . .
H351 H 0.6079 0.2173 0.1692 0.0571 1.0000 Uiso R . . . . .
H352 H 0.7444 0.2332 0.1710 0.0571 1.0000 Uiso R . . . . .
H353 H 0.6773 0.2574 0.1089 0.0571 1.0000 Uiso R . . . . .
H361 H 0.5400 0.1247 0.1008 0.0611 1.0000 Uiso R . . . . .
H362 H 0.6032 0.1603 0.0363 0.0611 1.0000 Uiso R . . . . .
H363 H 0.6318 0.0806 0.0554 0.0611 1.0000 Uiso R . . . . .
H371 H 1.3255 0.1568 0.1164 0.0551 1.0000 Uiso R . . . . .
H372 H 1.2683 0.2047 0.0617 0.0551 1.0000 Uiso R . . . . .
H373 H 1.2059 0.2000 0.1338 0.0551 1.0000 Uiso R . . . . .
H381 H 1.3280 0.0499 0.0520 0.0657 1.0000 Uiso R . . . . .
H382 H 1.2722 0.0913 -0.0071 0.0657 1.0000 Uiso R . . . . .
H383 H 1.2105 0.0231 0.0255 0.0657 1.0000 Uiso R . . . . .
H511 H 0.9269 0.5021 0.2957 0.0276 1.0000 Uiso R . . . . .
H512 H 0.8491 0.4759 0.2416 0.0276 1.0000 Uiso R . . . . .
H521 H 1.1016 0.4690 0.2383 0.0276 1.0000 Uiso R . . . . .
H522 H 1.0260 0.5034 0.1833 0.0276 1.0000 Uiso R . . . . .
H611 H 0.7487 0.3456 0.3891 0.0246 1.0000 Uiso R . . . . .
H621 H 0.7995 0.4547 0.4280 0.0330 1.0000 Uiso R . . . . .
H622 H 0.7409 0.4942 0.3689 0.0330 1.0000 Uiso R . . . . .
H631 H 0.6040 0.4977 0.4621 0.0425 1.0000 Uiso R . . . . .
H632 H 0.6120 0.4148 0.4715 0.0425 1.0000 Uiso R . . . . .
H641 H 0.5078 0.4891 0.3663 0.0514 1.0000 Uiso R . . . . .
H642 H 0.4364 0.4447 0.4229 0.0514 1.0000 Uiso R . . . . .
H651 H 0.5241 0.3396 0.3832 0.0441 1.0000 Uiso R . . . . .
H652 H 0.4653 0.3802 0.3248 0.0441 1.0000 Uiso R . . . . .
H661 H 0.6537 0.4205 0.2816 0.0328 1.0000 Uiso R . . . . .
H662 H 0.6608 0.3375 0.2893 0.0328 1.0000 Uiso R . . . . .
H711 H 1.0912 0.3548 0.3503 0.0276 1.0000 Uiso R . . . . .
H721 H 1.0902 0.4774 0.3529 0.0349 1.0000 Uiso R . . . . .
H722 H 0.9930 0.4750 0.4133 0.0349 1.0000 Uiso R . . . . .
H731 H 1.1803 0.4881 0.4529 0.0476 1.0000 Uiso R . . . . .
H732 H 1.2306 0.4206 0.4167 0.0476 1.0000 Uiso R . . . . .
H741 H 1.1864 0.3898 0.5280 0.0495 1.0000 Uiso R . . . . .
H742 H 1.0540 0.4186 0.5247 0.0495 1.0000 Uiso R . . . . .
H751 H 1.1519 0.2977 0.4599 0.0512 1.0000 Uiso R . . . . .
H752 H 1.0543 0.2953 0.5201 0.0512 1.0000 Uiso R . . . . .
H761 H 0.9124 0.3487 0.4559 0.0374 1.0000 Uiso R . . . . .
H762 H 0.9671 0.2823 0.4194 0.0374 1.0000 Uiso R . . . . .
H811 H 1.0163 0.4479 0.0745 0.0251 1.0000 Uiso R . . . . .
H821 H 0.8304 0.4585 0.1338 0.0347 1.0000 Uiso R . . . . .
H822 H 0.8040 0.3790 0.1228 0.0347 1.0000 Uiso R . . . . .
H831 H 0.8180 0.4882 0.0230 0.0397 1.0000 Uiso R . . . . .
H832 H 0.7008 0.4482 0.0486 0.0397 1.0000 Uiso R . . . . .
H841 H 0.7828 0.4066 -0.0542 0.0408 1.0000 Uiso R . . . . .
H842 H 0.7738 0.3451 0.0004 0.0408 1.0000 Uiso R . . . . .
H851 H 0.9871 0.4160 -0.0436 0.0369 1.0000 Uiso R . . . . .
H852 H 0.9623 0.3369 -0.0573 0.0369 1.0000 Uiso R . . . . .
H861 H 1.0897 0.3424 0.0295 0.0311 1.0000 Uiso R . . . . .
H862 H 0.9701 0.3047 0.0547 0.0311 1.0000 Uiso R . . . . .
H911 H 1.2180 0.3309 0.1180 0.0260 1.0000 Uiso R . . . . .
H921 H 1.2649 0.4712 0.1460 0.0350 1.0000 Uiso R . . . . .
H922 H 1.2367 0.4467 0.0765 0.0350 1.0000 Uiso R . . . . .
H931 H 1.4459 0.4586 0.0818 0.0445 1.0000 Uiso R . . . . .
H932 H 1.4157 0.3808 0.0662 0.0445 1.0000 Uiso R . . . . .
H941 H 1.5519 0.3752 0.1471 0.0425 1.0000 Uiso R . . . . .
H942 H 1.4675 0.4243 0.1918 0.0425 1.0000 Uiso R . . . . .
H951 H 1.4429 0.3069 0.2311 0.0377 1.0000 Uiso R . . . . .
H952 H 1.4119 0.2852 0.1613 0.0377 1.0000 Uiso R . . . . .
H961 H 1.2643 0.3743 0.2437 0.0321 1.0000 Uiso R . . . . .
H962 H 1.2329 0.2966 0.2288 0.0321 1.0000 Uiso R . . . . .
H1 H 0.8817(12) 0.2385(18) 0.2893(14) 0.0222(11) 1.0000 Uiso D . . . . .
H2 H 1.0044(17) 0.249(2) 0.1727(10) 0.0222(11) 1.0000 Uiso D . . . . .

loop_
_atom_site_aniso_label
_atom_site_aniso_U_11
_atom_site_aniso_U_22
_atom_site_aniso_U_33
_atom_site_aniso_U_23
_atom_site_aniso_U_13
_atom_site_aniso_U_12
Rh1 0.02233(14) 0.01466(13) 0.01648(13) -0.00344(9) 0.00170(10) -0.00277(10)
Ga1 0.0231(2) 0.0149(2) 0.0172(2) -0.00387(15) -0.00105(16) -0.00159(16)
N1 0.0326(17) 0.0178(14) 0.0181(14) -0.0030(11) -0.0036(12) 0.0007(12)
N2 0.0293(16) 0.0166(14) 0.0186(14) -0.0050(11) -0.0054(12) -0.0004(12)
C1 0.068(3) 0.0205(19) 0.028(2) 0.0012(16) -0.005(2) 0.0034(19)
C2 0.036(2) 0.0186(17) 0.0241(18) -0.0014(14) -0.0044(15) 0.0011(15)
C3 0.042(2) 0.0148(16) 0.028(2) -0.0049(14) -0.0073(16) 0.0009(15)
C4 0.035(2) 0.0190(17) 0.0247(18) -0.0069(14) -0.0048(15) 0.0000(15)
C5 0.076(4) 0.022(2) 0.030(2) -0.0093(17) -0.014(2) -0.003(2)
C11 0.041(2) 0.0186(17) 0.0179(17) -0.0017(13) -0.0010(15) -0.0013(15)
C12 0.053(3) 0.0233(19) 0.025(2) -0.0037(15) -0.0106(18) 0.0024(18)
C13 0.075(4) 0.031(2) 0.026(2) -0.0047(17) -0.020(2) 0.001(2)
C14 0.093(4) 0.033(2) 0.020(2) -0.0057(17) 0.001(2) -0.005(3)
C15 0.071(4) 0.033(2) 0.030(2) -0.0060(18) 0.017(2) -0.007(2)
C16 0.049(3) 0.026(2) 0.029(2) -0.0045(16) 0.0072(18) -0.0057(18)
C17 0.043(3) 0.047(3) 0.041(3) -0.014(2) -0.017(2) 0.008(2)
C18 0.039(3) 0.048(3) 0.052(3) -0.016(2) 0.009(2) -0.006(2)
C21 0.0311(19) 0.0171(16) 0.0183(17) -0.0056(13) -0.0053(14) -0.0002(14)
C22 0.032(2) 0.0194(17) 0.030(2) -0.0061(15) -0.0103(16) -0.0011(15)
C23 0.044(2) 0.0244(19) 0.031(2) -0.0038(16) -0.0184(18) 0.0013(17)
C24 0.057(3) 0.026(2) 0.0212(19) -0.0031(15) -0.0106(18) 0.0023(18)
C25 0.044(2) 0.0264(19) 0.0206(18) -0.0058(15) 0.0009(16) 0.0012(17)
C26 0.034(2) 0.0200(17) 0.0209(17) -0.0075(14) -0.0044(15) 0.0006(15)
C27 0.027(2) 0.032(2) 0.042(2) 0.0009(18) -0.0091(18) -0.0008(16)
C28 0.029(2) 0.0282(19) 0.0264(19) -0.0047(15) 0.0010(15) 0.0029(16)
C31 0.052(4) 0.071(4) 0.091(5) -0.003(4) 0.011(3) -0.005(3)
C32 0.066(4) 0.079(5) 0.077(5) -0.019(4) -0.036(4) 0.025(4)
C33 0.043(3) 0.050(3) 0.078(4) 0.005(3) 0.009(3) -0.006(2)
C34 0.058(4) 0.041(3) 0.139(7) -0.009(4) 0.003(4) -0.015(3)
C35 0.032(2) 0.049(3) 0.064(3) -0.016(3) -0.001(2) 0.008(2)
C36 0.039(3) 0.051(3) 0.064(3) 0.008(3) -0.022(2) -0.015(2)
C37 0.026(2) 0.040(3) 0.073(4) -0.013(2) -0.007(2) -0.0015(19)
C38 0.059(3) 0.061(3) 0.041(3) -0.019(2) -0.006(2) 0.034(3)
P1 0.0187(4) 0.0169(4) 0.0165(4) -0.0044(3) -0.0001(3) -0.0020(3)
P2 0.0195(4) 0.0167(4) 0.0174(4) -0.0023(3) 0.0006(3) -0.0024(3)
C51 0.0277(18) 0.0178(16) 0.0226(17) -0.0041(13) 0.0005(14) -0.0018(14)
C52 0.0286(18) 0.0184(16) 0.0221(17) -0.0038(13) 0.0015(14) -0.0036(14)
C61 0.0204(16) 0.0241(17) 0.0194(16) -0.0034(13) -0.0009(13) -0.0041(13)
C62 0.0236(18) 0.032(2) 0.0273(19) -0.0121(16) 0.0009(15) -0.0011(15)
C63 0.028(2) 0.044(2) 0.033(2) -0.0174(19) 0.0056(17) -0.0028(18)
C64 0.022(2) 0.057(3) 0.049(3) -0.019(2) 0.0031(19) 0.0041(19)
C65 0.0214(19) 0.057(3) 0.035(2) -0.014(2) -0.0017(17) -0.0060(18)
C66 0.0237(18) 0.036(2) 0.0256(19) -0.0066(16) -0.0025(15) -0.0019(15)
C71 0.0198(16) 0.0270(18) 0.0231(18) -0.0092(14) -0.0026(13) 0.0013(14)
C72 0.030(2) 0.031(2) 0.028(2) -0.0064(16) -0.0055(16) -0.0099(16)
C73 0.029(2) 0.048(3) 0.044(3) -0.018(2) -0.0110(19) -0.0069(19)
C74 0.053(3) 0.043(3) 0.039(3) -0.014(2) -0.027(2) 0.007(2)
C75 0.057(3) 0.035(2) 0.040(3) -0.0080(19) -0.027(2) 0.008(2)
C76 0.039(2) 0.0259(19) 0.029(2) -0.0025(16) -0.0130(17) -0.0014(16)
C81 0.0229(17) 0.0200(16) 0.0209(17) -0.0024(13) 0.0008(13) -0.0021(13)
C82 0.0243(19) 0.037(2) 0.0248(19) -0.0009(16) -0.0017(15) 0.0044(16)
C83 0.030(2) 0.038(2) 0.029(2) 0.0005(17) -0.0060(16) 0.0041(17)
C84 0.040(2) 0.033(2) 0.029(2) -0.0009(17) -0.0136(18) -0.0027(18)
C85 0.043(2) 0.031(2) 0.0200(18) -0.0045(15) -0.0067(16) -0.0001(17)
C86 0.031(2) 0.0271(19) 0.0194(17) -0.0045(14) -0.0020(14) 0.0022(15)
C91 0.0208(17) 0.0237(17) 0.0211(17) -0.0022(14) 0.0009(13) -0.0002(13)
C92 0.0248(19) 0.033(2) 0.031(2) 0.0032(16) 0.0007(15) -0.0072(16)
C93 0.026(2) 0.047(3) 0.035(2) 0.0001(19) 0.0057(17) -0.0082(18)
C94 0.0213(19) 0.042(2) 0.042(2) -0.0077(19) -0.0013(17) -0.0048(17)
C95 0.0253(19) 0.033(2) 0.038(2) -0.0073(17) -0.0082(17) 0.0002(16)
C96 0.0249(18) 0.0276(19) 0.0277(19) 0.0014(15) -0.0033(15) -0.0015(15)
Al1 0.0225(5) 0.0182(5) 0.0191(5) -0.0020(4) -0.0009(4) -0.0021(4)
O1 0.092(3) 0.0389(19) 0.055(2) -0.0158(17) -0.051(2) 0.0147(19)
C111 0.035(2) 0.045(3) 0.029(2) -0.0026(18) -0.0127(17) -0.0053(19)
C112 0.045(3) 0.091(5) 0.053(3) 0.011(3) -0.004(3) -0.006(3)
C113 0.049(3) 0.082(5) 0.062(4) 0.021(3) 0.007(3) 0.008(3)
C114 0.066(4) 0.057(3) 0.040(3) -0.017(2) -0.006(3) -0.006(3)
F11 0.075(3) 0.133(4) 0.085(3) 0.038(3) 0.036(2) 0.009(3)
F12 0.068(3) 0.120(4) 0.069(3) 0.016(2) 0.007(2) 0.046(3)
F13 0.060(3) 0.144(5) 0.150(5) -0.023(4) -0.053(3) -0.023(3)
F14 0.104(4) 0.057(2) 0.111(4) 0.029(2) -0.007(3) 0.013(2)
F15 0.061(2) 0.102(3) 0.089(3) 0.035(3) 0.022(2) 0.006(2)
F16 0.093(3) 0.166(5) 0.0361(19) 0.025(2) -0.0115(19) 0.042(3)
F17 0.110(3) 0.047(2) 0.084(3) -0.0140(19) -0.009(2) -0.031(2)
F18 0.150(5) 0.114(4) 0.050(2) -0.044(2) -0.032(3) 0.019(3)
F19 0.068(2) 0.071(2) 0.071(2) -0.0047(19) 0.0008(19) 0.0228(19)
O2 0.0251(15) 0.0397(18) 0.094(3) -0.0171(18) 0.0019(17) -0.0059(13)
C121 0.0301(19) 0.054(2) 0.094(3) -0.028(2) 0.005(2) -0.0067(18)
C122 0.091(4) 0.082(4) 0.123(4) 0.008(3) 0.040(4) 0.011(3)
C123 0.063(3) 0.099(4) 0.140(4) -0.057(4) -0.017(4) -0.008(3)
C124 0.039(3) 0.063(3) 0.091(4) -0.023(3) 0.003(3) 0.009(2)
F21 0.182(6) 0.179(6) 0.066(3) 0.022(4) 0.017(4) 0.057(5)
F22 0.169(6) 0.099(4) 0.170(6) 0.078(4) 0.080(5) 0.065(4)
F23 0.134(5) 0.086(4) 0.243(7) 0.015(4) 0.131(5) -0.026(3)
F24 0.087(4) 0.106(4) 0.237(7) -0.127(5) 0.026(4) -0.037(3)
F25 0.188(7) 0.188(7) 0.106(4) -0.080(4) -0.047(5) 0.041(6)
F26 0.064(3) 0.193(6) 0.261(8) -0.141(6) -0.061(4) -0.005(4)
F27 0.038(2) 0.089(3) 0.162(5) -0.055(3) 0.029(3) 0.000(2)
F28 0.106(4) 0.113(4) 0.114(4) 0.000(3) -0.025(3) 0.059(3)
F29 0.072(3) 0.055(2) 0.098(3) -0.042(2) 0.013(2) -0.0024(19)
O3 0.083(2) 0.0200(14) 0.0375(16) 0.0046(12) 0.0175(16) 0.0064(15)
C131 0.109(3) 0.0269(17) 0.050(2) 0.0086(16) 0.007(2) 0.0120(19)
C132 0.128(4) 0.035(3) 0.062(4) 0.011(3) 0.025(4) 0.023(3)
C133 0.123(4) 0.046(4) 0.087(4) 0.018(4) -0.001(4) -0.009(4)
C134 0.140(5) 0.043(3) 0.053(3) 0.003(3) -0.004(4) 0.033(4)
C135 0.102(5) 0.026(4) 0.051(4) 0.007(3) 0.001(4) 0.014(4)
C136 0.110(4) 0.040(4) 0.072(5) 0.021(4) 0.016(4) 0.004(4)
C137 0.122(5) 0.045(4) 0.069(4) -0.004(4) -0.009(4) 0.022(4)
F31 0.182(9) 0.029(5) 0.071(7) 0.006(5) 0.020(6) 0.016(6)
F32 0.207(9) 0.037(3) 0.054(4) -0.007(3) 0.036(5) 0.033(5)
F33 0.099(5) 0.098(6) 0.150(7) 0.020(5) 0.019(5) 0.052(4)
F34 0.202(9) 0.070(5) 0.120(6) -0.012(4) -0.041(6) -0.041(6)
F35 0.153(9) 0.057(6) 0.142(8) 0.038(6) 0.052(7) -0.006(7)
F36 0.100(6) 0.068(5) 0.137(7) 0.013(5) -0.013(5) -0.017(4)
F37 0.267(10) 0.071(5) 0.050(5) 0.006(4) -0.024(6) 0.074(6)
F38 0.135(6) 0.042(3) 0.040(3) 0.015(2) 0.038(3) 0.029(3)
F39 0.156(7) 0.082(5) 0.107(6) -0.040(4) -0.087(5) 0.035(5)
F131 0.111(9) 0.024(7) 0.056(8) 0.011(6) -0.021(7) 0.020(7)
F132 0.103(8) 0.044(5) 0.091(7) -0.021(5) -0.017(6) 0.004(5)
F133 0.110(7) 0.034(5) 0.069(7) -0.005(5) 0.019(6) 0.016(5)
F134 0.113(9) 0.071(8) 0.114(9) 0.009(7) -0.024(7) 0.017(7)
F135 0.126(11) 0.065(10) 0.141(11) 0.042(10) 0.005(11) -0.018(10)
F136 0.123(9) 0.055(6) 0.107(8) 0.024(6) 0.049(7) 0.010(6)
F137 0.112(8) 0.076(8) 0.045(7) 0.009(6) 0.011(6) 0.052(7)
F138 0.142(10) 0.053(6) 0.094(8) -0.029(6) -0.044(7) 0.036(7)
F139 0.107(7) 0.086(8) 0.146(9) -0.029(7) -0.050(8) 0.000(7)
O4 0.0555(19) 0.0223(13) 0.0375(16) -0.0025(12) 0.0202(14) 0.0051(13)
C141 0.070(2) 0.0250(16) 0.054(2) -0.0076(16) 0.0175(18) 0.0056(17)
C142 0.143(5) 0.046(4) 0.060(3) -0.014(3) -0.006(4) 0.013(4)
C143 0.071(3) 0.044(4) 0.111(4) -0.003(4) 0.024(4) -0.005(3)
C144 0.068(4) 0.024(3) 0.076(4) -0.005(3) 0.021(3) 0.006(3)
C145 0.109(5) 0.037(4) 0.063(4) -0.006(4) -0.007(4) 0.002(4)
C146 0.081(4) 0.043(4) 0.091(5) -0.005(4) 0.039(4) 0.003(4)
C147 0.075(4) 0.032(4) 0.059(4) -0.004(3) 0.014(4) 0.014(4)
F41 0.307(10) 0.061(5) 0.048(4) -0.025(4) -0.043(6) 0.058(6)
F42 0.207(9) 0.068(5) 0.042(4) -0.002(3) 0.024(5) 0.008(6)
F43 0.189(8) 0.083(7) 0.116(7) -0.022(6) -0.106(7) 0.012(7)
F44 0.081(6) 0.070(5) 0.225(9) 0.003(6) 0.093(6) 0.011(5)
F45 0.100(6) 0.089(6) 0.150(7) 0.005(6) -0.040(6) 0.002(5)
F46 0.056(5) 0.066(6) 0.209(9) -0.008(6) 0.039(6) -0.026(5)
F47 0.032(3) 0.019(3) 0.087(5) -0.006(3) 0.011(3) 0.002(2)
F48 0.061(4) 0.039(3) 0.175(8) -0.017(4) 0.022(4) -0.020(3)
F49 0.153(8) 0.043(6) 0.066(6) 0.010(6) 0.039(7) 0.013(6)
F141 0.206(11) 0.049(6) 0.068(7) -0.020(5) -0.010(8) -0.006(7)
F142 0.184(11) 0.059(8) 0.110(9) -0.007(7) -0.080(9) 0.026(9)
F143 0.123(8) 0.067(7) 0.084(7) 0.003(5) -0.030(6) -0.035(6)
F144 0.112(9) 0.062(7) 0.179(10) -0.008(7) 0.111(8) 0.004(7)
F145 0.081(10) 0.073(9) 0.185(11) -0.013(8) 0.009(9) -0.019(8)
F146 0.095(7) 0.055(5) 0.076(7) 0.005(5) 0.062(5) -0.010(5)
F147 0.065(6) 0.040(6) 0.070(7) -0.005(5) -0.007(5) 0.025(5)
F148 0.116(9) 0.040(8) 0.076(9) 0.028(7) 0.061(8) 0.026(7)
F149 0.093(7) 0.055(5) 0.070(6) 0.006(4) -0.035(5) 0.029(5)

loop_
_atom_type_symbol
_atom_type_scat_dispersion_real
_atom_type_scat_dispersion_imag
_atom_type_scat_Cromer_Mann_a1
_atom_type_scat_Cromer_Mann_b1
_atom_type_scat_Cromer_Mann_a2
_atom_type_scat_Cromer_Mann_b2
_atom_type_scat_Cromer_Mann_a3
_atom_type_scat_Cromer_Mann_b3
_atom_type_scat_Cromer_Mann_a4
_atom_type_scat_Cromer_Mann_b4
_atom_type_scat_Cromer_Mann_c
_atom_type_scat_source
C 0.0181 0.0091 2.3100 20.8439 1.0200 10.2075 1.5886 0.5687 0.8650 51.6512 0.2156 'International Tables Vol C 4.2.6.8 and 6.1.1.4'
H 0.0000 0.0000 0.4930 10.5109 0.3229 26.1257 0.1402 3.1424 0.0408 57.7998 0.0030 'International Tables Vol C 4.2.6.8 and 6.1.1.4'
Rh 0.0927 3.6045 19.2957 0.7515 14.3501 8.2176 4.7343 25.8749 1.2892 98.6062 5.3280 'International Tables Vol C 4.2.6.8 and 6.1.1.4'
N 0.0311 0.0180 12.2126 0.0057 3.1322 9.8933 2.0125 28.9975 1.1663 0.5826 -11.5290 'International Tables Vol C 4.2.6.8 and 6.1.1.4'
Ga -1.2846 0.7763 15.2354 3.0669 6.7006 0.2412 4.3591 10.7805 2.9623 61.4135 1.7189 'International Tables Vol C 4.2.6.8 and 6.1.1.4'
P 0.2955 0.4335 6.4345 1.9067 4.1791 27.1570 1.7800 0.5260 1.4908 68.1645 1.1149 'International Tables Vol C 4.2.6.8 and 6.1.1.4'
Al 0.2130 0.2455 6.4202 3.0387 1.9002 0.7426 1.5936 31.5472 1.9646 85.0886 1.1151 'International Tables Vol C 4.2.6.8 and 6.1.1.4'
O 0.0492 0.0322 3.0485 13.2771 2.2868 5.7011 1.5463 0.3239 0.8670 32.9089 0.2508 'International Tables Vol C 4.2.6.8 and 6.1.1.4'
F 0.0727 0.0534 3.5392 10.2825 2.6412 4.2944 1.5170 0.2615 1.0243 26.1476 0.2776 'International Tables Vol C 4.2.6.8 and 6.1.1.4'

loop_
_geom_angle_atom_site_label_1
_geom_angle_site_symmetry_1
_geom_angle_atom_site_label_2
_geom_angle_site_symmetry_2
_geom_angle_atom_site_label_3
_geom_angle_site_symmetry_3
_geom_angle
_geom_angle_publ_flag
Ga1 . Rh1 . P1 . 138.47(3) yes
Ga1 . Rh1 . P2 . 135.78(3) yes
P1 . Rh1 . P2 . 84.33(3) yes
Ga1 . Rh1 . H1 . 54.1(16) no
P1 . Rh1 . H1 . 85.7(16) no
P2 . Rh1 . H1 . 170.0(16) no
Ga1 . Rh1 . H2 . 59.3(16) no
P1 . Rh1 . H2 . 161.8(16) no
P2 . Rh1 . H2 . 77.5(16) no
H1 . Rh1 . H2 . 112(2) no
Rh1 . Ga1 . N1 . 132.61(9) yes
Rh1 . Ga1 . N2 . 131.26(9) yes
N1 . Ga1 . N2 . 96.14(13) yes
Rh1 . Ga1 . H1 . 41.8(3) no
N1 . Ga1 . H1 . 97.3(3) no
N2 . Ga1 . H1 . 151.5(4) no
Rh1 . Ga1 . H2 . 41.4(4) no
N1 . Ga1 . H2 . 159.6(4) no
N2 . Ga1 . H2 . 93.2(4) no
H1 . Ga1 . H2 . 82.6(5) no
Ga1 . N1 . C2 . 124.7(3) yes
Ga1 . N1 . C11 . 117.7(2) yes
C2 . N1 . C11 . 117.5(3) yes
Ga1 . N2 . C4 . 123.7(3) yes
Ga1 . N2 . C21 . 118.7(2) yes
C4 . N2 . C21 . 117.6(3) yes
C2 . C1 . H11 . 109.4 no
C2 . C1 . H12 . 109.5 no
H11 . C1 . H12 . 109.5 no
C2 . C1 . H13 . 109.5 no
H11 . C1 . H13 . 109.5 no
H12 . C1 . H13 . 109.5 no
C1 . C2 . N1 . 120.1(3) yes
C1 . C2 . C3 . 116.9(3) yes
N1 . C2 . C3 . 123.0(3) yes
C2 . C3 . C4 . 128.3(4) yes
C2 . C3 . H31 . 115.8 no
C4 . C3 . H31 . 115.9 no
C3 . C4 . N2 . 124.2(3) yes
C3 . C4 . C5 . 116.9(3) yes
N2 . C4 . C5 . 118.9(4) yes
C4 . C5 . H51 . 109.4 no
C4 . C5 . H52 . 109.5 no
H51 . C5 . H52 . 109.5 no
C4 . C5 . H53 . 109.4 no
H51 . C5 . H53 . 109.5 no
H52 . C5 . H53 . 109.5 no
N1 . C11 . C12 . 119.5(4) yes
N1 . C11 . C16 . 118.5(4) yes
C12 . C11 . C16 . 121.9(4) yes
C11 . C12 . C13 . 117.7(5) yes
C11 . C12 . C17 . 121.7(4) yes
C13 . C12 . C17 . 120.6(4) yes
C12 . C13 . C14 . 121.2(5) yes
C12 . C13 . H131 . 119.4 no
C14 . C13 . H131 . 119.5 no
C13 . C14 . C15 . 120.2(4) yes
C13 . C14 . H141 . 119.9 no
C15 . C14 . H141 . 119.8 no
C14 . C15 . C16 . 121.3(5) yes
C14 . C15 . H151 . 119.2 no
C16 . C15 . H151 . 119.5 no
C11 . C16 . C15 . 117.7(5) yes
C11 . C16 . C18 . 122.8(4) yes
C15 . C16 . C18 . 119.4(5) yes
C12 . C17 . C31 . 110.3(4) yes
C12 . C17 . C32 . 112.5(5) yes
C31 . C17 . C32 . 111.3(5) yes
C12 . C17 . H171 . 107.5 no
C31 . C17 . H171 . 108.2 no
C32 . C17 . H171 . 106.8 no
C16 . C18 . C33 . 112.4(4) yes
C16 . C18 . C34 . 110.6(5) yes
C33 . C18 . C34 . 109.8(5) yes
C16 . C18 . H181 . 108.0 no
C33 . C18 . H181 . 108.1 no
C34 . C18 . H181 . 107.7 no
N2 . C21 . C22 . 119.1(3) yes
N2 . C21 . C26 . 119.0(3) yes
C22 . C21 . C26 . 121.9(3) yes
C21 . C22 . C23 . 117.6(4) yes
C21 . C22 . C27 . 121.7(4) yes
C23 . C22 . C27 . 120.7(4) yes
C22 . C23 . C24 . 121.5(4) yes
C22 . C23 . H231 . 119.3 no
C24 . C23 . H231 . 119.3 no
C23 . C24 . C25 . 119.9(4) yes
C23 . C24 . H241 . 120.0 no
C25 . C24 . H241 . 120.2 no
C24 . C25 . C26 . 121.6(4) yes
C24 . C25 . H251 . 119.1 no
C26 . C25 . H251 . 119.2 no
C21 . C26 . C25 . 117.5(4) yes
C21 . C26 . C28 . 122.5(3) yes
C25 . C26 . C28 . 120.0(4) yes
C22 . C27 . C35 . 110.4(4) yes
C22 . C27 . C36 . 113.2(4) yes
C35 . C27 . C36 . 109.6(4) yes
C22 . C27 . H271 . 108.1 no
C35 . C27 . H271 . 107.5 no
C36 . C27 . H271 . 107.8 no
C26 . C28 . C37 . 111.1(3) yes
C26 . C28 . C38 . 111.9(4) yes
C37 . C28 . C38 . 109.9(4) yes
C26 . C28 . H281 . 107.9 no
C37 . C28 . H281 . 108.2 no
C38 . C28 . H281 . 107.7 no
C17 . C31 . H311 . 108.9 no
C17 . C31 . H312 . 110.4 no
H311 . C31 . H312 . 109.5 no
C17 . C31 . H313 . 109.1 no
H311 . C31 . H313 . 109.5 no
H312 . C31 . H313 . 109.5 no
C17 . C32 . H321 . 109.8 no
C17 . C32 . H322 . 109.1 no
H321 . C32 . H322 . 109.5 no
C17 . C32 . H323 . 109.5 no
H321 . C32 . H323 . 109.5 no
H322 . C32 . H323 . 109.5 no
C18 . C33 . H331 . 109.2 no
C18 . C33 . H332 . 109.6 no
H331 . C33 . H332 . 109.5 no
C18 . C33 . H333 . 109.6 no
H331 . C33 . H333 . 109.5 no
H332 . C33 . H333 . 109.5 no
C18 . C34 . H341 . 109.6 no
C18 . C34 . H342 . 109.2 no
H341 . C34 . H342 . 109.5 no
C18 . C34 . H343 . 109.6 no
H341 . C34 . H343 . 109.5 no
H342 . C34 . H343 . 109.5 no
C27 . C35 . H351 . 109.4 no
C27 . C35 . H352 . 109.9 no
H351 . C35 . H352 . 109.5 no
C27 . C35 . H353 . 109.2 no
H351 . C35 . H353 . 109.5 no
H352 . C35 . H353 . 109.5 no
C27 . C36 . H361 . 109.7 no
C27 . C36 . H362 . 109.4 no
H361 . C36 . H362 . 109.5 no
C27 . C36 . H363 . 109.3 no
H361 . C36 . H363 . 109.5 no
H362 . C36 . H363 . 109.5 no
C28 . C37 . H371 . 109.2 no
C28 . C37 . H372 . 110.0 no
H371 . C37 . H372 . 109.5 no
C28 . C37 . H373 . 109.1 no
H371 . C37 . H373 . 109.5 no
H372 . C37 . H373 . 109.5 no
C28 . C38 . H381 . 109.3 no
C28 . C38 . H382 . 109.5 no
H381 . C38 . H382 . 109.5 no
C28 . C38 . H383 . 109.6 no
H381 . C38 . H383 . 109.5 no
H382 . C38 . H383 . 109.5 no
Rh1 . P1 . C51 . 108.47(12) yes
Rh1 . P1 . C61 . 122.40(12) yes
C51 . P1 . C61 . 103.63(17) yes
Rh1 . P1 . C71 . 108.94(12) yes
C51 . P1 . C71 . 104.88(17) yes
C61 . P1 . C71 . 107.15(16) yes
Rh1 . P2 . C52 . 110.26(12) yes
Rh1 . P2 . C81 . 117.10(12) yes
C52 . P2 . C81 . 102.58(17) yes
Rh1 . P2 . C91 . 116.18(12) yes
C52 . P2 . C91 . 103.68(17) yes
C81 . P2 . C91 . 105.42(16) yes
P1 . C51 . C52 . 109.8(2) yes
P1 . C51 . H511 . 109.4 no
C52 . C51 . H511 . 109.5 no
P1 . C51 . H512 . 109.4 no
C52 . C51 . H512 . 109.2 no
H511 . C51 . H512 . 109.5 no
C51 . C52 . P2 . 111.1(2) yes
C51 . C52 . H521 . 108.9 no
P2 . C52 . H521 . 109.0 no
C51 . C52 . H522 . 109.2 no
P2 . C52 . H522 . 109.1 no
H521 . C52 . H522 . 109.5 no
P1 . C61 . C62 . 114.0(3) yes
P1 . C61 . C66 . 111.2(3) yes
C62 . C61 . C66 . 110.0(3) yes
P1 . C61 . H611 . 107.2 no
C62 . C61 . H611 . 107.0 no
C66 . C61 . H611 . 107.1 no
C61 . C62 . C63 . 111.2(3) yes
C61 . C62 . H621 . 109.1 no
C63 . C62 . H621 . 109.2 no
C61 . C62 . H622 . 108.8 no
C63 . C62 . H622 . 109.0 no
H621 . C62 . H622 . 109.5 no
C62 . C63 . C64 . 111.3(4) yes
C62 . C63 . H631 . 108.9 no
C64 . C63 . H631 . 109.1 no
C62 . C63 . H632 . 108.9 no
C64 . C63 . H632 . 109.1 no
H631 . C63 . H632 . 109.5 no
C63 . C64 . C65 . 110.9(4) yes
C63 . C64 . H641 . 109.3 no
C65 . C64 . H641 . 109.0 no
C63 . C64 . H642 . 108.9 no
C65 . C64 . H642 . 109.3 no
H641 . C64 . H642 . 109.5 no
C64 . C65 . C66 . 111.5(4) yes
C64 . C65 . H651 . 108.8 no
C66 . C65 . H651 . 108.9 no
C64 . C65 . H652 . 109.1 no
C66 . C65 . H652 . 109.0 no
H651 . C65 . H652 . 109.5 no
C61 . C66 . C65 . 110.4(3) yes
C61 . C66 . H661 . 109.1 no
C65 . C66 . H661 . 109.2 no
C61 . C66 . H662 . 109.4 no
C65 . C66 . H662 . 109.3 no
H661 . C66 . H662 . 109.5 no
P1 . C71 . C72 . 116.3(3) yes
P1 . C71 . C76 . 111.1(3) yes
C72 . C71 . C76 . 110.9(3) yes
P1 . C71 . H711 . 105.9 no
C72 . C71 . H711 . 105.9 no
C76 . C71 . H711 . 105.9 no
C71 . C72 . C73 . 111.1(4) yes
C71 . C72 . H721 . 109.0 no
C73 . C72 . H721 . 109.1 no
C71 . C72 . H722 . 109.1 no
C73 . C72 . H722 . 109.0 no
H721 . C72 . H722 . 109.5 no
C72 . C73 . C74 . 111.2(4) yes
C72 . C73 . H731 . 109.1 no
C74 . C73 . H731 . 108.9 no
C72 . C73 . H732 . 108.9 no
C74 . C73 . H732 . 109.3 no
H731 . C73 . H732 . 109.5 no
C73 . C74 . C75 . 110.8(4) yes
C73 . C74 . H741 . 108.9 no
C75 . C74 . H741 . 109.0 no
C73 . C74 . H742 . 109.3 no
C75 . C74 . H742 . 109.4 no
H741 . C74 . H742 . 109.5 no
C74 . C75 . C76 . 111.1(4) yes
C74 . C75 . H751 . 109.4 no
C76 . C75 . H751 . 109.2 no
C74 . C75 . H752 . 108.8 no
C76 . C75 . H752 . 109.0 no
H751 . C75 . H752 . 109.5 no
C71 . C76 . C75 . 111.6(4) yes
C71 . C76 . H761 . 108.9 no
C75 . C76 . H761 . 109.0 no
C71 . C76 . H762 . 109.0 no
C75 . C76 . H762 . 108.8 no
H761 . C76 . H762 . 109.5 no
P2 . C81 . C82 . 110.4(3) yes
P2 . C81 . C86 . 113.5(3) yes
C82 . C81 . C86 . 110.6(3) yes
P2 . C81 . H811 . 107.4 no
C82 . C81 . H811 . 107.4 no
C86 . C81 . H811 . 107.3 no
C81 . C82 . C83 . 112.0(3) yes
C81 . C82 . H821 . 108.7 no
C83 . C82 . H821 . 108.8 no
C81 . C82 . H822 . 109.0 no
C83 . C82 . H822 . 108.9 no
H821 . C82 . H822 . 109.5 no
C82 . C83 . C84 . 111.8(3) yes
C82 . C83 . H831 . 108.9 no
C84 . C83 . H831 . 109.0 no
C82 . C83 . H832 . 108.9 no
C84 . C83 . H832 . 108.7 no
H831 . C83 . H832 . 109.5 no
C83 . C84 . C85 . 111.0(3) yes
C83 . C84 . H841 . 109.1 no
C85 . C84 . H841 . 109.0 no
C83 . C84 . H842 . 109.2 no
C85 . C84 . H842 . 109.1 no
H841 . C84 . H842 . 109.5 no
C84 . C85 . C86 . 111.5(3) yes
C84 . C85 . H851 . 108.9 no
C86 . C85 . H851 . 108.9 no
C84 . C85 . H852 . 109.0 no
C86 . C85 . H852 . 109.0 no
H851 . C85 . H852 . 109.5 no
C81 . C86 . C85 . 110.7(3) yes
C81 . C86 . H861 . 109.1 no
C85 . C86 . H861 . 109.2 no
C81 . C86 . H862 . 109.2 no
C85 . C86 . H862 . 109.1 no
H861 . C86 . H862 . 109.5 no
P2 . C91 . C92 . 115.7(3) yes
P2 . C91 . C96 . 110.1(3) yes
C92 . C91 . C96 . 111.0(3) yes
P2 . C91 . H911 . 106.5 no
C92 . C91 . H911 . 106.4 no
C96 . C91 . H911 . 106.5 no
C91 . C92 . C93 . 111.0(4) yes
C91 . C92 . H921 . 109.1 no
C93 . C92 . H921 . 109.3 no
C91 . C92 . H922 . 108.9 no
C93 . C92 . H922 . 109.1 no
H921 . C92 . H922 . 109.5 no
C92 . C93 . C94 . 111.7(4) yes
C92 . C93 . H931 . 108.7 no
C94 . C93 . H931 . 108.6 no
C92 . C93 . H932 . 109.1 no
C94 . C93 . H932 . 109.1 no
H931 . C93 . H932 . 109.5 no
C93 . C94 . C95 . 110.2(3) yes
C93 . C94 . H941 . 109.4 no
C95 . C94 . H941 . 109.2 no
C93 . C94 . H942 . 109.4 no
C95 . C94 . H942 . 109.2 no
H941 . C94 . H942 . 109.5 no
C94 . C95 . C96 . 111.4(3) yes
C94 . C95 . H951 . 109.1 no
C96 . C95 . H951 . 109.1 no
C94 . C95 . H952 . 108.9 no
C96 . C95 . H952 . 108.9 no
H951 . C95 . H952 . 109.5 no
C91 . C96 . C95 . 110.4(3) yes
C91 . C96 . H961 . 109.3 no
C95 . C96 . H961 . 109.1 no
C91 . C96 . H962 . 109.3 no
C95 . C96 . H962 . 109.3 no
H961 . C96 . H962 . 109.5 no
O1 . Al1 . O2 . 107.0(2) yes
O1 . Al1 . O3 . 109.41(17) yes
O2 . Al1 . O3 . 110.91(15) yes
O1 . Al1 . O4 . 111.66(19) yes
O2 . Al1 . O4 . 109.09(14) yes
O3 . Al1 . O4 . 108.81(13) yes
Al1 . O1 . C111 . 154.1(4) yes
O1 . C111 . C112 . 112.7(5) yes
O1 . C111 . C113 . 107.6(5) yes
C112 . C111 . C113 . 108.6(4) yes
O1 . C111 . C114 . 110.2(4) yes
C112 . C111 . C114 . 108.9(5) yes
C113 . C111 . C114 . 108.7(5) yes
C111 . C112 . F11 . 108.7(5) yes
C111 . C112 . F12 . 110.8(6) yes
F11 . C112 . F12 . 105.5(6) yes
C111 . C112 . F13 . 113.5(6) yes
F11 . C112 . F13 . 111.2(7) yes
F12 . C112 . F13 . 106.9(6) yes
C111 . C113 . F14 . 112.1(6) yes
C111 . C113 . F15 . 110.4(5) yes
F14 . C113 . F15 . 109.4(6) yes
C111 . C113 . F16 . 113.5(6) yes
F14 . C113 . F16 . 106.6(6) yes
F15 . C113 . F16 . 104.5(6) yes
C111 . C114 . F17 . 110.6(5) yes
C111 . C114 . F18 . 112.1(5) yes
F17 . C114 . F18 . 107.1(5) yes
C111 . C114 . F19 . 111.7(5) yes
F17 . C114 . F19 . 106.9(5) yes
F18 . C114 . F19 . 108.2(5) yes
Al1 . O2 . C121 . 160.76(16) yes
O2 . C121 . C122 . 109.10(6) yes
O2 . C121 . C123 . 108.97(6) yes
C122 . C121 . C123 . 109.93(6) yes
O2 . C121 . C124 . 109.27(6) yes
C122 . C121 . C124 . 109.74(5) yes
C123 . C121 . C124 . 109.81(5) yes
O2 . C121 . C125 . 109.12(6) yes
O2 . C121 . C126 . 109.14(6) yes
C125 . C121 . C126 . 109.81(6) yes
O2 . C121 . C127 . 109.12(6) yes
C125 . C121 . C127 . 109.82(6) yes
C126 . C121 . C127 . 109.82(6) yes
C121 . C122 . F21 . 109.79(6) yes
C121 . C122 . F22 . 109.87(6) yes
F21 . C122 . F22 . 109.09(6) yes
C121 . C122 . F23 . 109.86(6) yes
F21 . C122 . F23 . 109.11(6) yes
F22 . C122 . F23 . 109.10(6) yes
C121 . C123 . F24 . 109.84(6) yes
C121 . C123 . F25 . 109.81(6) yes
F24 . C123 . F25 . 109.05(6) yes
C121 . C123 . F26 . 109.87(6) yes
F24 . C123 . F26 . 109.14(6) yes
F25 . C123 . F26 . 109.11(6) yes
C121 . C124 . F27 . 109.82(6) yes
C121 . C124 . F28 . 109.87(6) yes
F27 . C124 . F28 . 109.12(6) yes
C121 . C124 . F29 . 109.94(6) yes
F27 . C124 . F29 . 109.00(6) yes
F28 . C124 . F29 . 109.07(6) yes
C121 . C125 . F121 . 109.85(6) yes
C121 . C125 . F122 . 109.85(6) yes
F121 . C125 . F122 . 109.09(6) yes
C121 . C125 . F123 . 109.85(6) yes
F121 . C125 . F123 . 109.09(6) yes
F122 . C125 . F123 . 109.09(6) yes
C121 . C126 . F124 . 109.85(6) yes
C121 . C126 . F125 . 109.85(6) yes
F124 . C126 . F125 . 109.09(6) yes
C121 . C126 . F126 . 109.84(6) yes
F124 . C126 . F126 . 109.09(6) yes
F125 . C126 . F126 . 109.09(6) yes
C121 . C127 . F127 . 109.85(6) yes
C121 . C127 . F128 . 109.85(6) yes
F127 . C127 . F128 . 109.09(6) yes
C121 . C127 . F129 . 109.85(6) yes
F127 . C127 . F129 . 109.09(6) yes
F128 . C127 . F129 . 109.09(6) yes
Al1 . O3 . C131 . 150.73(14) yes
O3 . C131 . C132 . 109.04(6) yes
O3 . C131 . C133 . 109.21(6) yes
C132 . C131 . C133 . 109.91(6) yes
O3 . C131 . C134 . 109.14(6) yes
C132 . C131 . C134 . 109.87(6) yes
C133 . C131 . C134 . 109.66(6) yes
O3 . C131 . C135 . 109.04(6) yes
O3 . C131 . C136 . 109.10(6) yes
C135 . C131 . C136 . 109.88(6) yes
O3 . C131 . C137 . 109.20(6) yes
C135 . C131 . C137 . 109.83(6) yes
C136 . C131 . C137 . 109.78(6) yes
C131 . C132 . F31 . 109.95(6) yes
C131 . C132 . F32 . 109.84(6) yes
F31 . C132 . F32 . 109.05(6) yes
C131 . C132 . F33 . 109.77(6) yes
F31 . C132 . F33 . 109.10(6) yes
F32 . C132 . F33 . 109.10(6) yes
C131 . C133 . F34 . 109.89(6) yes
C131 . C133 . F35 . 109.83(6) yes
F34 . C133 . F35 . 109.10(6) yes
C131 . C133 . F36 . 109.85(6) yes
F34 . C133 . F36 . 109.11(6) yes
F35 . C133 . F36 . 109.03(6) yes
C131 . C134 . F37 . 109.83(6) yes
C131 . C134 . F38 . 109.82(6) yes
F37 . C134 . F38 . 109.08(6) yes
C131 . C134 . F39 . 109.87(6) yes
F37 . C134 . F39 . 109.12(6) yes
F38 . C134 . F39 . 109.10(6) yes
C131 . C135 . F131 . 109.92(6) yes
C131 . C135 . F132 . 109.81(6) yes
F131 . C135 . F132 . 109.10(6) yes
C131 . C135 . F133 . 109.84(6) yes
F131 . C135 . F133 . 109.06(6) yes
F132 . C135 . F133 . 109.09(6) yes
C131 . C136 . F134 . 109.85(6) yes
C131 . C136 . F135 . 109.88(6) yes
F134 . C136 . F135 . 109.10(6) yes
C131 . C136 . F136 . 109.81(6) yes
F134 . C136 . F136 . 109.10(6) yes
F135 . C136 . F136 . 109.09(6) yes
C131 . C137 . F137 . 109.81(6) yes
C131 . C137 . F138 . 109.87(6) yes
F137 . C137 . F138 . 109.08(6) yes
C131 . C137 . F139 . 109.87(6) yes
F137 . C137 . F139 . 109.12(6) yes
F138 . C137 . F139 . 109.08(6) yes
Al1 . O4 . C141 . 151.69(13) yes
O4 . C141 . C142 . 109.08(6) yes
O4 . C141 . C143 . 109.01(6) yes
C142 . C141 . C143 . 109.82(6) yes
O4 . C141 . C144 . 109.27(6) yes
C142 . C141 . C144 . 109.87(6) yes
C143 . C141 . C144 . 109.77(6) yes
O4 . C141 . C145 . 109.03(6) yes
O4 . C141 . C146 . 109.14(6) yes
C145 . C141 . C146 . 109.84(6) yes
O4 . C141 . C147 . 109.16(6) yes
C145 . C141 . C147 . 109.76(6) yes
C146 . C141 . C147 . 109.88(6) yes
C141 . C142 . F41 . 109.86(6) yes
C141 . C142 . F42 . 109.84(6) yes
F41 . C142 . F42 . 109.09(6) yes
C141 . C142 . F43 . 109.82(6) yes
F41 . C142 . F43 . 109.12(6) yes
F42 . C142 . F43 . 109.10(6) yes
C141 . C143 . F44 . 109.88(6) yes
C141 . C143 . F45 . 109.85(6) yes
F44 . C143 . F45 . 109.07(6) yes
C141 . C143 . F46 . 109.82(6) yes
F44 . C143 . F46 . 109.10(6) yes
F45 . C143 . F46 . 109.10(6) yes
C141 . C144 . F47 . 109.87(6) yes
C141 . C144 . F48 . 109.86(6) yes
F47 . C144 . F48 . 109.06(6) yes
C141 . C144 . F49 . 109.85(6) yes
F47 . C144 . F49 . 109.07(6) yes
F48 . C144 . F49 . 109.10(6) yes
C141 . C145 . F141 . 109.87(6) yes
C141 . C145 . F142 . 109.83(6) yes
F141 . C145 . F142 . 109.09(6) yes
C141 . C145 . F143 . 109.85(6) yes
F141 . C145 . F143 . 109.06(6) yes
F142 . C145 . F143 . 109.10(6) yes
C141 . C146 . F144 . 109.87(6) yes
C141 . C146 . F145 . 109.83(6) yes
F144 . C146 . F145 . 109.11(6) yes
C141 . C146 . F146 . 109.84(6) yes
F144 . C146 . F146 . 109.08(6) yes
F145 . C146 . F146 . 109.10(6) yes
C141 . C147 . F147 . 109.85(6) yes
C141 . C147 . F148 . 109.85(6) yes
F147 . C147 . F148 . 109.07(6) yes
C141 . C147 . F149 . 109.87(6) yes
F147 . C147 . F149 . 109.09(6) yes
F148 . C147 . F149 . 109.09(6) yes
Ga1 . H1 . Rh1 . 84.1(15) no
Rh1 . H2 . Ga1 . 79.4(14) no

loop_
_geom_bond_atom_site_label_1
_geom_bond_site_symmetry_1
_geom_bond_atom_site_label_2
_geom_bond_site_symmetry_2
_geom_bond_distance
_geom_bond_publ_flag
Rh1 . Ga1 . 2.3394(5) yes
Rh1 . P1 . 2.3043(9) yes
Rh1 . P2 . 2.2912(9) yes
Rh1 . H1 . 1.567(10) no
Rh1 . H2 . 1.573(10) no
Ga1 . N1 . 1.928(3) yes
Ga1 . N2 . 1.927(3) yes
Ga1 . H1 . 1.90(4) no
Ga1 . H2 . 2.05(4) no
N1 . C2 . 1.338(5) yes
N1 . C11 . 1.455(5) yes
N2 . C4 . 1.347(5) yes
N2 . C21 . 1.452(5) yes
C1 . C2 . 1.502(5) yes
C1 . H11 . 0.950 no
C1 . H12 . 0.950 no
C1 . H13 . 0.950 no
C2 . C3 . 1.401(5) yes
C3 . C4 . 1.384(6) yes
C3 . H31 . 0.950 no
C4 . C5 . 1.507(5) yes
C5 . H51 . 0.950 no
C5 . H52 . 0.950 no
C5 . H53 . 0.950 no
C11 . C12 . 1.401(6) yes
C11 . C16 . 1.398(6) yes
C12 . C13 . 1.395(6) yes
C12 . C17 . 1.521(7) yes
C13 . C14 . 1.374(8) yes
C13 . H131 . 0.950 no
C14 . C15 . 1.373(8) yes
C14 . H141 . 0.950 no
C15 . C16 . 1.395(6) yes
C15 . H151 . 0.950 no
C16 . C18 . 1.523(7) yes
C17 . C31 . 1.517(9) yes
C17 . C32 . 1.532(7) yes
C17 . H171 . 0.950 no
C18 . C33 . 1.527(8) yes
C18 . C34 . 1.537(8) yes
C18 . H181 . 0.950 no
C21 . C22 . 1.406(5) yes
C21 . C26 . 1.404(6) yes
C22 . C23 . 1.393(6) yes
C22 . C27 . 1.517(6) yes
C23 . C24 . 1.379(7) yes
C23 . H231 . 0.950 no
C24 . C25 . 1.376(6) yes
C24 . H241 . 0.950 no
C25 . C26 . 1.394(5) yes
C25 . H251 . 0.950 no
C26 . C28 . 1.522(5) yes
C27 . C35 . 1.533(7) yes
C27 . C36 . 1.531(6) yes
C27 . H271 . 0.950 no
C28 . C37 . 1.521(6) yes
C28 . C38 . 1.529(6) yes
C28 . H281 . 0.950 no
C31 . H311 . 0.950 no
C31 . H312 . 0.950 no
C31 . H313 . 0.950 no
C32 . H321 . 0.950 no
C32 . H322 . 0.950 no
C32 . H323 . 0.950 no
C33 . H331 . 0.950 no
C33 . H332 . 0.950 no
C33 . H333 . 0.950 no
C34 . H341 . 0.950 no
C34 . H342 . 0.950 no
C34 . H343 . 0.950 no
C35 . H351 . 0.950 no
C35 . H352 . 0.950 no
C35 . H353 . 0.950 no
C36 . H361 . 0.950 no
C36 . H362 . 0.950 no
C36 . H363 . 0.950 no
C37 . H371 . 0.950 no
C37 . H372 . 0.950 no
C37 . H373 . 0.950 no
C38 . H381 . 0.950 no
C38 . H382 . 0.950 no
C38 . H383 . 0.950 no
P1 . C51 . 1.840(4) yes
P1 . C61 . 1.842(4) yes
P1 . C71 . 1.860(4) yes
P2 . C52 . 1.848(4) yes
P2 . C81 . 1.843(4) yes
P2 . C91 . 1.847(4) yes
C51 . C52 . 1.529(5) yes
C51 . H511 . 0.950 no
C51 . H512 . 0.950 no
C52 . H521 . 0.950 no
C52 . H522 . 0.950 no
C61 . C62 . 1.537(5) yes
C61 . C66 . 1.535(5) yes
C61 . H611 . 0.950 no
C62 . C63 . 1.526(5) yes
C62 . H621 . 0.950 no
C62 . H622 . 0.950 no
C63 . C64 . 1.518(6) yes
C63 . H631 . 0.950 no
C63 . H632 . 0.950 no
C64 . C65 . 1.532(7) yes
C64 . H641 . 0.950 no
C64 . H642 . 0.950 no
C65 . C66 . 1.531(6) yes
C65 . H651 . 0.950 no
C65 . H652 . 0.950 no
C66 . H661 . 0.950 no
C66 . H662 . 0.950 no
C71 . C72 . 1.534(5) yes
C71 . C76 . 1.536(6) yes
C71 . H711 . 0.950 no
C72 . C73 . 1.525(6) yes
C72 . H721 . 0.950 no
C72 . H722 . 0.950 no
C73 . C74 . 1.515(7) yes
C73 . H731 . 0.950 no
C73 . H732 . 0.950 no
C74 . C75 . 1.528(7) yes
C74 . H741 . 0.950 no
C74 . H742 . 0.950 no
C75 . C76 . 1.525(6) yes
C75 . H751 . 0.950 no
C75 . H752 . 0.950 no
C76 . H761 . 0.950 no
C76 . H762 . 0.950 no
C81 . C82 . 1.532(5) yes
C81 . C86 . 1.533(5) yes
C81 . H811 . 0.950 no
C82 . C83 . 1.524(5) yes
C82 . H821 . 0.950 no
C82 . H822 . 0.950 no
C83 . C84 . 1.520(6) yes
C83 . H831 . 0.950 no
C83 . H832 . 0.950 no
C84 . C85 . 1.522(6) yes
C84 . H841 . 0.950 no
C84 . H842 . 0.950 no
C85 . C86 . 1.531(5) yes
C85 . H851 . 0.950 no
C85 . H852 . 0.950 no
C86 . H861 . 0.950 no
C86 . H862 . 0.950 no
C91 . C92 . 1.528(5) yes
C91 . C96 . 1.539(5) yes
C91 . H911 . 0.950 no
C92 . C93 . 1.523(6) yes
C92 . H921 . 0.950 no
C92 . H922 . 0.950 no
C93 . C94 . 1.528(6) yes
C93 . H931 . 0.950 no
C93 . H932 . 0.950 no
C94 . C95 . 1.523(6) yes
C94 . H941 . 0.950 no
C94 . H942 . 0.950 no
C95 . C96 . 1.526(5) yes
C95 . H951 . 0.950 no
C95 . H952 . 0.950 no
C96 . H961 . 0.950 no
C96 . H962 . 0.950 no
Al1 . O1 . 1.710(3) yes
Al1 . O2 . 1.681(3) yes
Al1 . O3 . 1.709(3) yes
Al1 . O4 . 1.710(3) yes
O1 . C111 . 1.324(5) yes
C111 . C112 . 1.541(7) yes
C111 . C113 . 1.553(8) yes
C111 . C114 . 1.557(8) yes
C112 . F11 . 1.333(7) yes
C112 . F12 . 1.335(9) yes
C112 . F13 . 1.304(8) yes
C113 . F14 . 1.294(9) yes
C113 . F15 . 1.348(7) yes
C113 . F16 . 1.328(8) yes
C114 . F17 . 1.323(7) yes
C114 . F18 . 1.336(6) yes
C114 . F19 . 1.305(7) yes
O2 . C121 . 1.339(3) yes
C121 . C122 . 1.541(3) yes
C121 . C123 . 1.539(3) yes
C121 . C124 . 1.575(3) yes
C121 . C125 . 1.553(4) yes
C121 . C126 . 1.552(4) yes
C121 . C127 . 1.552(4) yes
C122 . F21 . 1.349(5) yes
C122 . F22 . 1.314(4) yes
C122 . F23 . 1.329(4) yes
C123 . F24 . 1.311(4) yes
C123 . F25 . 1.322(5) yes
C123 . F26 . 1.324(4) yes
C124 . F27 . 1.332(4) yes
C124 . F28 . 1.331(4) yes
C124 . F29 . 1.287(4) yes
C125 . F121 . 1.324(6) yes
C125 . F122 . 1.327(6) yes
C125 . F123 . 1.327(6) yes
C126 . F124 . 1.328(6) yes
C126 . F125 . 1.325(6) yes
C126 . F126 . 1.329(6) yes
C127 . F127 . 1.326(6) yes
C127 . F128 . 1.326(6) yes
C127 . F129 . 1.326(6) yes
O3 . C131 . 1.361(3) yes
C131 . C132 . 1.552(3) yes
C131 . C133 . 1.568(4) yes
C131 . C134 . 1.548(3) yes
C131 . C135 . 1.557(4) yes
C131 . C136 . 1.550(4) yes
C131 . C137 . 1.554(4) yes
C132 . F31 . 1.330(5) yes
C132 . F32 . 1.329(5) yes
C132 . F33 . 1.317(5) yes
C133 . F34 . 1.320(5) yes
C133 . F35 . 1.342(5) yes
C133 . F36 . 1.326(5) yes
C134 . F37 . 1.337(5) yes
C134 . F38 . 1.340(4) yes
C134 . F39 . 1.341(5) yes
C135 . F131 . 1.334(6) yes
C135 . F132 . 1.311(6) yes
C135 . F133 . 1.335(6) yes
C136 . F134 . 1.322(6) yes
C136 . F135 . 1.327(6) yes
C136 . F136 . 1.315(6) yes
C137 . F137 . 1.351(6) yes
C137 . F138 . 1.323(6) yes
C137 . F139 . 1.335(6) yes
O4 . C141 . 1.361(3) yes
C141 . C142 . 1.537(4) yes
C141 . C143 . 1.554(4) yes
C141 . C144 . 1.563(3) yes
C141 . C145 . 1.559(4) yes
C141 . C146 . 1.541(4) yes
C141 . C147 . 1.557(4) yes
C142 . F41 . 1.319(5) yes
C142 . F42 . 1.320(5) yes
C142 . F43 . 1.331(5) yes
C143 . F44 . 1.317(5) yes
C143 . F45 . 1.331(6) yes
C143 . F46 . 1.322(5) yes
C144 . F47 . 1.342(5) yes
C144 . F48 . 1.314(5) yes
C144 . F49 . 1.319(5) yes
C145 . F141 . 1.317(6) yes
C145 . F142 . 1.328(6) yes
C145 . F143 . 1.333(6) yes
C146 . F144 . 1.324(6) yes
C146 . F145 . 1.328(6) yes
C146 . F146 . 1.323(6) yes
C147 . F147 . 1.336(6) yes
C147 . F148 . 1.322(6) yes
C147 . F149 . 1.321(5) yes
